data_1526037
loop_
_publ_author_name
'Fleet, M.E.'
'Liu, X.-Y.'

_publ_section_title
;
 High-pressure rare earth disilicates REE2 Si2 O7 (REE = Nd, Sm, Eu, Gd):
 type K
;
_journal_name_full 'Journal of Solid State Chemistry'
_journal_page_first 166
_journal_page_last 172
_journal_volume 161
_journal_year 2001
_chemical_formula_sum 'Eu2 O7 Si2'
_chemical_name_systematic 'Eu2 (Si2 O7)'
_space_group_IT_number 14
_symmetry_space_group_name_Hall '-P 2yn'
_symmetry_space_group_name_H-M 'P 1 21/n 1'
_cell_angle_alpha 90
_cell_angle_beta 102.671
_cell_angle_gamma 90
_cell_formula_units_Z 4
_cell_length_a 6.5777
_cell_length_b 6.6652
_cell_length_c 12.2668
_cell_volume 524.700
_citation_journal_id_ASTM JSSCBI
_cod_data_source_file Fleet_JSSCBI_2001_1676.cif
_cod_data_source_block Eu2O7Si2
_cod_original_cell_volume 524.6995
_cod_original_sg_symbol_Hall '-P 2ybc (x-z,y,z)'
_cod_database_code 1526037

loop_
_symmetry_equiv_pos_as_xyz
x,y,z
-x+1/2,y+1/2,-z+1/2
-x,-y,-z
x-1/2,-y-1/2,z-1/2

loop_
_atom_site_label
_atom_site_type_symbol
_atom_site_fract_x
_atom_site_fract_y
_atom_site_fract_z
_atom_site_occupancy
_atom_site_U_iso_or_equiv
Si1 Si+4 0.6881 0.8256 0.5848 1 0.0
Si2 Si+4 0.6827 0.5753 0.3907 1 0.0
O7 O-2 0.8007 0.3902 0.4612 1 0.0
O5 O-2 0.5329 0.9132 0.6581 1 0.0
O1 O-2 0.565 0.7151 0.4694 1 0.0
O4 O-2 0.4972 0.5062 0.2891 1 0.0
O6 O-2 0.8568 0.6698 0.6541 1 0.0
Eu2 Eu+3 0.19756 0.68233 0.34375 1 0.0
Eu1 Eu+3 0.16795 0.89377 0.63822 1 0.0
O3 O-2 0.8311 0.7209 0.3341 1 0.0
O2 O-2 0.8247 0.0101 0.5485 1 0.0
